data_4117271
loop_
_publ_author_name
'Yan-Zhen Zheng'
'Marco Evangelisti'
'Floriana Tuna'
'Richard E. P. Winpenny'

_publ_section_title
;
 Co-Ln Mixed-Metal Phosphonate Grids and Cages as Molecular Magnetic
 Refrigerants
;
_journal_name_full 'Journal of the American Chemical Society'
_journal_page_first 1057
_journal_page_last 1065
_journal_paper_doi 10.1021/ja208367k
_journal_volume 134
_journal_year 2012
_chemical_formula_sum 'C104 H214 Co6 N0 O62 P6 Pr8'
_chemical_formula_weight 4123.43
_chemical_name_systematic
; 
 ? 
;
_space_group_IT_number 15
_symmetry_cell_setting monoclinic
_symmetry_space_group_name_Hall '-C 2yc'
_symmetry_space_group_name_H-M 'C 1 2/c 1'
_atom_sites_solution_hydrogens geom
_atom_sites_solution_primary direct
_atom_sites_solution_secondary difmap
_audit_creation_method SHELXL-97
_cell_angle_alpha 90.00
_cell_angle_beta 104.9130(10)
_cell_angle_gamma 90.00
_cell_formula_units_Z 4
_cell_length_a 29.5082(18)
_cell_length_b 16.7659(10)
_cell_length_c 34.054(2)
_cell_measurement_temperature 100(2)
_cell_volume 16280.1(17)
_computing_cell_refinement 'Bruker SMART'
_computing_data_collection 'Bruker SMART'
_computing_data_reduction 'Bruker SAINT'
_computing_molecular_graphics 'Bruker SHELXTL'
_computing_publication_material 'Bruker SHELXTL'
_computing_structure_refinement 'SHELXL-97 (Sheldrick, 1997)'
_computing_structure_solution 'SHELXS-97 (Sheldrick, 1990)'
_diffrn_ambient_temperature 100(2)
_diffrn_measured_fraction_theta_full 0.993
_diffrn_measured_fraction_theta_max 0.993
_diffrn_radiation_monochromator graphite
_diffrn_radiation_source 'fine-focus sealed tube'
_diffrn_radiation_type MoK\a
_diffrn_radiation_wavelength 0.71073
_diffrn_reflns_av_R_equivalents 0.0745
_diffrn_reflns_av_sigmaI/netI 0.0739
_diffrn_reflns_limit_h_max 35
_diffrn_reflns_limit_h_min -35
_diffrn_reflns_limit_k_max 19
_diffrn_reflns_limit_k_min -19
_diffrn_reflns_limit_l_max 40
_diffrn_reflns_limit_l_min -40
_diffrn_reflns_number 56930
_diffrn_reflns_theta_full 25.00
_diffrn_reflns_theta_max 25.00
_diffrn_reflns_theta_min 1.75
_exptl_absorpt_coefficient_mu 3.073
_exptl_absorpt_correction_T_max 0.5785
_exptl_absorpt_correction_T_min 0.2927
_exptl_absorpt_correction_type multi-scan
_exptl_absorpt_process_details SADABS
_exptl_crystal_colour purple
_exptl_crystal_density_diffrn 1.682
_exptl_crystal_description block
_exptl_crystal_F_000 8232
_exptl_crystal_size_max 0.53
_exptl_crystal_size_mid 0.31
_exptl_crystal_size_min 0.20
_refine_diff_density_max 4.999
_refine_diff_density_min -2.856
_refine_diff_density_rms 0.365
_refine_ls_extinction_method none
_refine_ls_goodness_of_fit_ref 1.248
_refine_ls_hydrogen_treatment constr
_refine_ls_matrix_type full
_refine_ls_number_parameters 911
_refine_ls_number_reflns 14225
_refine_ls_number_restraints 1673
_refine_ls_restrained_S_all 1.252
_refine_ls_R_factor_all 0.1772
_refine_ls_R_factor_gt 0.1250
_refine_ls_shift/su_max 0.000
_refine_ls_shift/su_mean 0.000
_refine_ls_structure_factor_coef Fsqd
_refine_ls_weighting_details 'calc w=1/[\s^2^(Fo^2^)+(0.0800P)^2^+1600.0000P] where P=(Fo^2^+2Fc^2^)/3'
_refine_ls_weighting_scheme calc
_refine_ls_wR_factor_gt 0.3021
_refine_ls_wR_factor_ref 0.3311
_reflns_number_gt 8862
_reflns_number_total 14225
_reflns_threshold_expression >2sigma(I)
_cod_data_source_file ja208367k_si_004.cif
_cod_data_source_block coprm
_cod_depositor_comments
;
The following automatic conversions were performed:

'_exptl_absorpt_correction_type' value 'multi-Scan' changed to
'multi-scan' according to the built-in table from CIF Core dictionary
named 'cif_core.dic' version 2.4.1 from 2010-06-29.

Automatic conversion script
Id: cif_fix_values 1715 2011-07-08 13:25:40Z adriana 
;
_cod_database_code 4117271

loop_
_symmetry_equiv_pos_as_xyz
'x, y, z'
'-x, y, -z+1/2'
'x+1/2, y+1/2, z'
'-x+1/2, y+1/2, -z+1/2'
'-x, -y, -z'
'x, -y, z-1/2'
'-x+1/2, -y+1/2, -z'
'x+1/2, -y+1/2, z-1/2'

loop_
_atom_site_label
_atom_site_type_symbol
_atom_site_fract_x
_atom_site_fract_y
_atom_site_fract_z
_atom_site_U_iso_or_equiv
_atom_site_adp_type
_atom_site_occupancy
_atom_site_symmetry_multiplicity
_atom_site_calc_flag
_atom_site_refinement_flags
_atom_site_disorder_assembly
_atom_site_disorder_group
Pr1 Pr 0.50459(5) 0.52903(9) 0.19520(5) 0.0579(4) Uani 1 1 d U . .
Pr2 Pr 0.38885(5) 0.81012(9) 0.27769(4) 0.0542(4) Uani 1 1 d U . .
Pr3 Pr 0.38870(5) 0.80202(9) 0.16003(4) 0.0537(4) Uani 1 1 d U A .
Pr4 Pr 0.45455(6) 0.77056(11) 0.07719(5) 0.0654(5) Uani 1 1 d U A .
Co1 Co 0.44431(7) 0.66795(11) 0.23387(6) 0.0082(4) Uani 1 1 d U . .
Co2 Co 0.51492(9) 0.61733(17) 0.04741(7) 0.0323(6) Uani 1 1 d U . .
Co3 Co 0.57143(8) 0.75783(15) 0.10771(7) 0.0235(5) Uani 1 1 d U . .
P1 P 0.40615(15) 0.6309(3) 0.13595(13) 0.0234(9) Uani 1 1 d U . .
P2 P 0.39534(15) 0.6392(3) 0.30861(14) 0.0234(9) Uani 1 1 d U . .
P3 P 0.50497(15) 0.8697(2) 0.15254(12) 0.0146(8) Uani 1 1 d U A .
O1 O 0.5025(4) 0.6661(6) 0.2118(3) 0.0149(17) Uani 1 1 d U . .
H1A H 0.5043 0.7060 0.1905 0.018 Uiso 1 1 calc R . .
O2 O 0.4534(4) 0.5430(7) 0.2368(3) 0.0201(19) Uani 1 1 d U . .
H2D H 0.4239 0.5111 0.2285 0.024 Uiso 1 1 calc R . .
O3 O 0.4297(4) 0.7897(6) 0.2278(3) 0.0188(16) Uani 1 1 d U A .
H3D H 0.4592 0.8218 0.2338 0.023 Uiso 1 1 calc R . .
O4 O 0.5124(4) 0.6748(8) 0.0980(4) 0.0290(18) Uani 1 1 d U . .
H4D H 0.5104 0.6410 0.1217 0.035 Uiso 1 1 calc R . .
O5 O 0.3972(4) 0.6662(7) 0.1752(3) 0.0229(17) Uani 1 1 d U A .
O6 O 0.4098(4) 0.7048(8) 0.1102(4) 0.0290(17) Uani 1 1 d U A .
O7 O 0.4482(4) 0.5767(7) 0.1432(3) 0.024(2) Uani 1 1 d U A .
O8 O 0.3923(4) 0.6714(7) 0.2654(3) 0.0217(17) Uani 1 1 d U A .
O9 O 0.3992(4) 0.7180(7) 0.3344(4) 0.026(2) Uani 1 1 d U . .
O10 O 0.4534(4) 0.8372(7) 0.1444(4) 0.0277(17) Uani 1 1 d U . .
O11 O 0.5180(5) 0.8391(7) 0.1146(4) 0.0298(18) Uani 1 1 d U . .
O12 O 0.3908(5) 0.8449(9) 0.0549(4) 0.041(2) Uani 1 1 d U . .
O13 O 0.3458(5) 0.8493(9) 0.0996(4) 0.043(3) Uani 1 1 d U . .
O14 O 0.3785(4) 0.9268(7) 0.1820(4) 0.027(2) Uani 1 1 d U . .
O15 O 0.3816(4) 0.9335(8) 0.2481(4) 0.032(2) Uani 1 1 d U . .
O16 O 0.3198(5) 0.7799(8) 0.1766(5) 0.041(2) Uani 1 1 d U . .
O17 O 0.3145(5) 0.7977(9) 0.2384(5) 0.042(2) Uani 1 1 d U . .
O18 O 0.3627(5) 0.8760(9) 0.3238(4) 0.043(3) Uani 1 1 d U . .
O19 O 0.4663(9) 0.4037(14) 0.1852(8) 0.046(3) Uani 0.672(15) 1 d PU A 1
O20 O 0.5006(11) 0.430(2) 0.1424(9) 0.042(3) Uani 0.672(15) 1 d PU A 1
C48 C 0.4728(10) 0.3868(16) 0.1548(9) 0.048(3) Uani 0.672(15) 1 d PDU A 1
C49 C 0.4542(7) 0.3093(15) 0.1337(6) 0.060(4) Uani 0.672(15) 1 d PDU A 1
C50 C 0.4821(12) 0.2398(15) 0.1560(11) 0.075(6) Uani 0.672(15) 1 d PDU A 1
H50A H 0.5155 0.2484 0.1583 0.112 Uiso 0.672(15) 1 calc PR A 1
H50B H 0.4719 0.1904 0.1409 0.112 Uiso 0.672(15) 1 calc PR A 1
H50C H 0.4769 0.2355 0.1832 0.112 Uiso 0.672(15) 1 calc PR A 1
C51 C 0.4032(8) 0.299(2) 0.1332(11) 0.072(6) Uani 0.672(15) 1 d PDU A 1
H51A H 0.3918 0.2478 0.1200 0.108 Uiso 0.672(15) 1 calc PR A 1
H51B H 0.3848 0.3426 0.1181 0.108 Uiso 0.672(15) 1 calc PR A 1
H51C H 0.4001 0.2983 0.1612 0.108 Uiso 0.672(15) 1 calc PR A 1
C52 C 0.4586(12) 0.310(2) 0.0905(7) 0.070(6) Uani 0.672(15) 1 d PDU A 1
H52A H 0.4917 0.3158 0.0906 0.105 Uiso 0.672(15) 1 calc PR A 1
H52B H 0.4407 0.3552 0.0759 0.105 Uiso 0.672(15) 1 calc PR A 1
H52C H 0.4463 0.2602 0.0770 0.105 Uiso 0.672(15) 1 calc PR A 1
O2W O 0.5623(10) 0.4151(15) 0.2156(8) 0.055(4) Uani 0.672(15) 1 d PU A 1
H2WA H 0.5925 0.4192 0.2107 0.066 Uiso 0.672(15) 1 d PR A 1
H2WB H 0.5536 0.3679 0.2273 0.066 Uiso 0.672(15) 1 d PR A 1
O19' O 0.5380(18) 0.408(3) 0.2167(12) 0.045(4) Uani 0.328(15) 1 d PDU A 2
O20' O 0.510(2) 0.425(4) 0.1493(17) 0.043(3) Uani 0.328(15) 1 d PDU A 2
C48' C 0.5281(19) 0.386(3) 0.1804(11) 0.046(3) Uani 0.328(15) 1 d PDU A 2
C49' C 0.5376(12) 0.297(3) 0.1770(9) 0.051(4) Uani 0.328(15) 1 d PDU A 2
C50' C 0.513(2) 0.262(3) 0.1363(14) 0.058(7) Uani 0.328(15) 1 d PDU A 2
H50D H 0.5183 0.2039 0.1368 0.086 Uiso 0.328(15) 1 calc PR A 2
H50E H 0.5248 0.2860 0.1148 0.086 Uiso 0.328(15) 1 calc PR A 2
H50F H 0.4790 0.2718 0.1308 0.086 Uiso 0.328(15) 1 calc PR A 2
C51' C 0.522(2) 0.246(3) 0.2081(17) 0.058(7) Uani 0.328(15) 1 d PDU A 2
H51D H 0.5243 0.1900 0.2013 0.087 Uiso 0.328(15) 1 calc PR A 2
H51E H 0.4901 0.2598 0.2081 0.087 Uiso 0.328(15) 1 calc PR A 2
H51F H 0.5432 0.2566 0.2351 0.087 Uiso 0.328(15) 1 calc PR A 2
C52' C 0.5890(15) 0.278(4) 0.1824(18) 0.056(7) Uani 0.328(15) 1 d PDU A 2
H52D H 0.5926 0.2201 0.1795 0.084 Uiso 0.328(15) 1 calc PR A 2
H52E H 0.6069 0.2946 0.2095 0.084 Uiso 0.328(15) 1 calc PR A 2
H52F H 0.6006 0.3058 0.1617 0.084 Uiso 0.328(15) 1 calc PR A 2
O2W' O 0.4467(17) 0.414(3) 0.1862(15) 0.038(4) Uani 0.328(15) 1 d PU A 2
H2WC H 0.4207 0.4214 0.1922 0.046 Uiso 0.328(15) 1 d PR A 2
H2WD H 0.4522 0.3699 0.1762 0.046 Uiso 0.328(15) 1 d PR A 2
O22 O 0.4355(4) 0.5813(7) 0.3248(3) 0.024(2) Uani 1 1 d U . .
O23 O 0.4713(5) 0.6296(9) -0.0089(4) 0.045(3) Uani 1 1 d U . .
O24 O 0.4278(5) 0.6851(10) 0.0268(5) 0.052(3) Uani 1 1 d U . .
O25 O 0.5765(5) 0.6046(9) 0.0351(4) 0.045(3) Uani 1 1 d U . .
O26 O 0.6144(5) 0.6809(9) 0.0855(5) 0.047(3) Uani 1 1 d U . .
O27 O 0.5260(6) 0.7702(10) 0.0441(4) 0.049(2) Uani 1 1 d U . .
O28 O 0.4748(6) 0.8577(11) 0.0281(5) 0.059(3) Uani 1 1 d U . .
O29 O 0.6223(5) 0.8427(9) 0.1114(4) 0.041(3) Uani 1 1 d U . .
O30 O 0.5344(4) 0.8408(7) 0.1936(4) 0.024(2) Uani 1 1 d U . .
O1W O 0.4963(5) 0.5003(9) 0.0582(4) 0.048(3) Uani 1 1 d U . .
H31D H 0.4746 0.4931 0.0702 0.058 Uiso 1 1 d R . .
H31E H 0.5103 0.4605 0.0514 0.058 Uiso 1 1 d R . .
C1 C 0.3540(7) 0.5749(13) 0.1107(6) 0.039(3) Uani 1 1 d U A .
C2 C 0.3124(7) 0.6296(15) 0.0977(7) 0.050(4) Uani 1 1 d U . .
H2A H 0.2847 0.5986 0.0841 0.075 Uiso 1 1 calc R A .
H2B H 0.3188 0.6699 0.0790 0.075 Uiso 1 1 calc R . .
H2C H 0.3067 0.6561 0.1217 0.075 Uiso 1 1 calc R . .
C3 C 0.3636(8) 0.5312(14) 0.0726(6) 0.044(4) Uani 1 1 d U . .
H3A H 0.3357 0.5007 0.0587 0.066 Uiso 1 1 calc R A .
H3B H 0.3902 0.4948 0.0816 0.066 Uiso 1 1 calc R . .
H3C H 0.3708 0.5708 0.0540 0.066 Uiso 1 1 calc R . .
C4 C 0.3446(8) 0.5120(15) 0.1415(7) 0.052(5) Uani 1 1 d U . .
H4A H 0.3167 0.4808 0.1286 0.077 Uiso 1 1 calc R A .
H4B H 0.3396 0.5393 0.1654 0.077 Uiso 1 1 calc R . .
H4C H 0.3717 0.4763 0.1497 0.077 Uiso 1 1 calc R . .
C5 C 0.3405(7) 0.5871(14) 0.3061(7) 0.044(3) Uani 1 1 d U A .
C6 C 0.3290(8) 0.5383(15) 0.2686(7) 0.052(4) Uani 1 1 d U . .
H6A H 0.2997 0.5094 0.2667 0.077 Uiso 1 1 calc R A .
H6B H 0.3544 0.5001 0.2694 0.077 Uiso 1 1 calc R . .
H6C H 0.3254 0.5732 0.2449 0.077 Uiso 1 1 calc R . .
C7 C 0.3019(7) 0.6554(14) 0.3099(7) 0.048(4) Uani 1 1 d U . .
H7A H 0.2718 0.6297 0.3093 0.072 Uiso 1 1 calc R A .
H7B H 0.2976 0.6928 0.2871 0.072 Uiso 1 1 calc R . .
H7C H 0.3131 0.6844 0.3356 0.072 Uiso 1 1 calc R . .
C8 C 0.3472(8) 0.5309(14) 0.3433(7) 0.048(4) Uani 1 1 d U . .
H8A H 0.3176 0.5034 0.3423 0.072 Uiso 1 1 calc R A .
H8B H 0.3566 0.5624 0.3684 0.072 Uiso 1 1 calc R . .
H8C H 0.3715 0.4915 0.3428 0.072 Uiso 1 1 calc R . .
C9 C 0.5030(6) 0.9774(10) 0.1525(5) 0.025(3) Uani 1 1 d U . .
C10 C 0.4597(7) 1.0044(11) 0.1182(6) 0.032(4) Uani 1 1 d U A .
H10A H 0.4578 1.0627 0.1178 0.048 Uiso 1 1 calc R . .
H10B H 0.4311 0.9821 0.1234 0.048 Uiso 1 1 calc R . .
H10C H 0.4630 0.9852 0.0919 0.048 Uiso 1 1 calc R . .
C11 C 0.5488(7) 1.0104(11) 0.1453(6) 0.030(4) Uani 1 1 d U A .
H11A H 0.5480 1.0688 0.1457 0.045 Uiso 1 1 calc R . .
H11B H 0.5521 0.9921 0.1189 0.045 Uiso 1 1 calc R . .
H11C H 0.5754 0.9913 0.1668 0.045 Uiso 1 1 calc R . .
C12 C 0.4969(7) 1.0060(11) 0.1934(5) 0.030(4) Uani 1 1 d U A .
H12A H 0.4960 1.0644 0.1938 0.045 Uiso 1 1 calc R . .
H12B H 0.5233 0.9870 0.2152 0.045 Uiso 1 1 calc R . .
H12C H 0.4675 0.9848 0.1975 0.045 Uiso 1 1 calc R . .
C13 C 0.3730(5) 0.9633(9) 0.2131(5) 0.031(3) Uani 1 1 d DU A .
C14 C 0.3522(4) 1.0468(9) 0.2068(4) 0.041(3) Uani 1 1 d DU . .
C15 C 0.3122(7) 1.0494(14) 0.1685(6) 0.073(5) Uani 1 1 d DU A .
H15A H 0.2990 1.1033 0.1648 0.109 Uiso 1 1 calc R . .
H15B H 0.2878 1.0115 0.1710 0.109 Uiso 1 1 calc R . .
H15C H 0.3240 1.0351 0.1450 0.109 Uiso 1 1 calc R . .
C16 C 0.3888(8) 1.1068(11) 0.2025(7) 0.077(6) Uani 1 1 d DU A .
H16A H 0.3749 1.1602 0.1989 0.115 Uiso 1 1 calc R . .
H16B H 0.4004 1.0932 0.1788 0.115 Uiso 1 1 calc R . .
H16C H 0.4149 1.1059 0.2270 0.115 Uiso 1 1 calc R . .
C17 C 0.3332(8) 1.0708(13) 0.2422(6) 0.065(5) Uani 1 1 d DU A .
H17A H 0.3206 1.1251 0.2378 0.098 Uiso 1 1 calc R . .
H17B H 0.3584 1.0691 0.2673 0.098 Uiso 1 1 calc R . .
H17C H 0.3082 1.0339 0.2443 0.098 Uiso 1 1 calc R . .
C18 C 0.2982(8) 0.7869(13) 0.2023(7) 0.043(3) Uani 1 1 d U A .
C19 C 0.2437(8) 0.7843(15) 0.1869(8) 0.050(3) Uani 1 1 d U . .
C20 C 0.2302(10) 0.7029(17) 0.1790(9) 0.066(5) Uani 1 1 d U A .
H20A H 0.2450 0.6812 0.1587 0.099 Uiso 1 1 calc R . .
H20B H 0.1960 0.6996 0.1688 0.099 Uiso 1 1 calc R . .
H20C H 0.2402 0.6721 0.2042 0.099 Uiso 1 1 calc R . .
C21 C 0.2278(10) 0.8303(19) 0.1515(9) 0.073(5) Uani 1 1 d U A .
H21A H 0.2406 0.8087 0.1299 0.109 Uiso 1 1 calc R . .
H21B H 0.2382 0.8856 0.1571 0.109 Uiso 1 1 calc R . .
H21C H 0.1935 0.8287 0.1429 0.109 Uiso 1 1 calc R . .
C22 C 0.2211(9) 0.8191(17) 0.2194(9) 0.066(5) Uani 1 1 d U A .
H22A H 0.1869 0.8179 0.2091 0.098 Uiso 1 1 calc R . .
H22B H 0.2316 0.8742 0.2254 0.098 Uiso 1 1 calc R . .
H22C H 0.2305 0.7870 0.2442 0.098 Uiso 1 1 calc R . .
C23 C 0.3558(9) 0.8661(14) 0.0652(7) 0.047(3) Uani 1 1 d U A .
C24 C 0.3168(9) 0.9119(15) 0.0340(7) 0.052(3) Uani 1 1 d U . .
C25 C 0.3274(9) 0.9181(17) -0.0058(7) 0.062(5) Uani 1 1 d U A .
H25A H 0.3244 0.8655 -0.0187 0.093 Uiso 1 1 calc R . .
H25B H 0.3596 0.9377 -0.0020 0.093 Uiso 1 1 calc R . .
H25C H 0.3055 0.9553 -0.0231 0.093 Uiso 1 1 calc R . .
C26 C 0.2709(10) 0.863(2) 0.0279(9) 0.076(6) Uani 1 1 d U A .
H26A H 0.2753 0.8103 0.0175 0.114 Uiso 1 1 calc R . .
H26B H 0.2454 0.8910 0.0085 0.114 Uiso 1 1 calc R . .
H26C H 0.2629 0.8581 0.0540 0.114 Uiso 1 1 calc R . .
C27 C 0.3233(12) 1.0050(18) 0.0511(10) 0.081(6) Uani 1 1 d U A .
H27A H 0.3173 1.0073 0.0780 0.121 Uiso 1 1 calc R . .
H27B H 0.3011 1.0397 0.0324 0.121 Uiso 1 1 calc R . .
H27C H 0.3554 1.0228 0.0529 0.121 Uiso 1 1 calc R . .
C28 C 0.5145(8) 0.8291(13) 0.0272(6) 0.058(2) Uani 1 1 d DU A .
C29 C 0.5431(7) 0.8739(9) 0.0032(5) 0.080(4) Uani 1 1 d DU . .
C30 C 0.5847(8) 0.8199(17) 0.0064(9) 0.104(6) Uani 1 1 d DU A .
H30A H 0.5756 0.7750 -0.0124 0.157 Uiso 1 1 calc R . .
H30B H 0.5956 0.7998 0.0343 0.157 Uiso 1 1 calc R . .
H30C H 0.6101 0.8499 -0.0006 0.157 Uiso 1 1 calc R . .
C31 C 0.5095(11) 0.8784(11) -0.0385(6) 0.104(6) Uani 1 1 d DU A .
H31A H 0.5049 0.8249 -0.0505 0.157 Uiso 1 1 calc R . .
H31B H 0.5224 0.9137 -0.0558 0.157 Uiso 1 1 calc R . .
H31C H 0.4793 0.8995 -0.0361 0.157 Uiso 1 1 calc RD . .
C32 C 0.5535(10) 0.9514(11) 0.0259(9) 0.103(6) Uani 1 1 d DU A .
H32A H 0.5717 0.9859 0.0124 0.154 Uiso 1 1 calc R . .
H32B H 0.5715 0.9410 0.0538 0.154 Uiso 1 1 calc R . .
H32C H 0.5239 0.9779 0.0262 0.154 Uiso 1 1 calc R . .
C33 C 0.6460(8) 0.8750(14) 0.1413(6) 0.049(3) Uani 1 1 d DU . .
C34 C 0.6830(7) 0.9362(12) 0.1340(4) 0.062(4) Uani 1 1 d DU . .
C36 C 0.7021(8) 0.9118(15) 0.0991(7) 0.068(5) Uani 1 1 d DU A .
H36A H 0.7266 0.9494 0.0965 0.103 Uiso 1 1 calc R . .
H36B H 0.6767 0.9121 0.0740 0.103 Uiso 1 1 calc R . .
H36C H 0.7154 0.8581 0.1040 0.103 Uiso 1 1 calc R . .
C37 C 0.7236(7) 0.9452(16) 0.1706(7) 0.081(6) Uani 1 1 d DU A .
H37A H 0.7463 0.9828 0.1646 0.121 Uiso 1 1 calc R . .
H37B H 0.7387 0.8932 0.1778 0.121 Uiso 1 1 calc R . .
H37C H 0.7123 0.9653 0.1934 0.121 Uiso 1 1 calc R . .
C38 C 0.6113(7) 0.6401(13) 0.0538(6) 0.054(3) Uani 1 1 d DU A .
C39 C 0.6554(6) 0.6227(9) 0.0403(5) 0.067(4) Uani 1 1 d DU . .
C40 C 0.6658(9) 0.5352(12) 0.0389(8) 0.084(6) Uani 1 1 d DU A .
H40A H 0.6938 0.5277 0.0289 0.126 Uiso 1 1 calc R . .
H40B H 0.6391 0.5082 0.0207 0.126 Uiso 1 1 calc R . .
H40C H 0.6713 0.5125 0.0663 0.126 Uiso 1 1 calc R . .
C41 C 0.6542(10) 0.6517(17) -0.0012(6) 0.093(6) Uani 1 1 d DU A .
H41A H 0.6507 0.7098 -0.0022 0.139 Uiso 1 1 calc R . .
H41B H 0.6275 0.6274 -0.0209 0.139 Uiso 1 1 calc R . .
H41C H 0.6834 0.6369 -0.0080 0.139 Uiso 1 1 calc R . .
C42 C 0.6989(7) 0.6572(16) 0.0672(8) 0.085(6) Uani 1 1 d DU A .
H42A H 0.6932 0.7128 0.0733 0.128 Uiso 1 1 calc R . .
H42B H 0.7242 0.6549 0.0533 0.128 Uiso 1 1 calc R . .
H42C H 0.7079 0.6265 0.0925 0.128 Uiso 1 1 calc R . .
C43 C 0.4358(9) 0.6623(15) -0.0070(7) 0.051(3) Uani 1 1 d U A .
C44 C 0.3950(9) 0.6765(17) -0.0444(7) 0.059(4) Uani 1 1 d U . .
C45 C 0.4054(11) 0.7636(17) -0.0609(9) 0.071(5) Uani 1 1 d U A .
H45A H 0.4034 0.8043 -0.0408 0.107 Uiso 1 1 calc R . .
H45B H 0.3822 0.7750 -0.0866 0.107 Uiso 1 1 calc R . .
H45C H 0.4369 0.7641 -0.0654 0.107 Uiso 1 1 calc R . .
C46 C 0.4011(10) 0.6164(18) -0.0785(8) 0.069(5) Uani 1 1 d U A .
H46A H 0.4331 0.6204 -0.0817 0.103 Uiso 1 1 calc R . .
H46B H 0.3786 0.6297 -0.1043 0.103 Uiso 1 1 calc R . .
H46C H 0.3954 0.5618 -0.0706 0.103 Uiso 1 1 calc R . .
C47 C 0.3486(10) 0.6805(19) -0.0358(9) 0.073(5) Uani 1 1 d U A .
H47A H 0.3489 0.7217 -0.0153 0.110 Uiso 1 1 calc R . .
H47B H 0.3412 0.6288 -0.0256 0.110 Uiso 1 1 calc R . .
H47C H 0.3247 0.6937 -0.0608 0.110 Uiso 1 1 calc R . .
C35 C 0.6618(10) 1.0177(12) 0.1242(8) 0.083(6) Uani 1 1 d DU A .
H35A H 0.6859 1.0551 0.1207 0.124 Uiso 1 1 calc R . .
H35B H 0.6489 1.0359 0.1465 0.124 Uiso 1 1 calc R . .
H35C H 0.6366 1.0151 0.0990 0.124 Uiso 1 1 calc R . .

loop_
_atom_site_aniso_label
_atom_site_aniso_U_11
_atom_site_aniso_U_22
_atom_site_aniso_U_33
_atom_site_aniso_U_23
_atom_site_aniso_U_13
_atom_site_aniso_U_12
Pr1 0.0621(9) 0.0442(8) 0.0605(9) -0.0117(7) 0.0034(7) 0.0047(7)
Pr2 0.0545(8) 0.0530(8) 0.0564(8) 0.0086(7) 0.0167(7) 0.0126(7)
Pr3 0.0545(8) 0.0553(9) 0.0496(8) 0.0083(6) 0.0103(6) 0.0158(7)
Pr4 0.0618(10) 0.0770(11) 0.0549(9) -0.0051(8) 0.0105(7) 0.0113(8)
Co1 0.0054(7) 0.0059(7) 0.0103(7) 0.0012(6) -0.0035(6) -0.0028(6)
Co2 0.0341(14) 0.0393(15) 0.0206(12) -0.0172(11) 0.0018(10) 0.0098(12)
Co3 0.0184(11) 0.0336(14) 0.0209(11) -0.0103(10) 0.0094(9) -0.0059(10)
P1 0.018(2) 0.026(2) 0.0178(19) -0.0062(16) -0.0106(16) -0.0010(17)
P2 0.015(2) 0.023(2) 0.032(2) 0.0091(18) 0.0047(17) -0.0042(17)
P3 0.022(2) 0.0075(18) 0.0162(18) 0.0043(14) 0.0090(15) 0.0044(15)
O1 0.014(3) 0.017(3) 0.012(3) 0.002(2) 0.001(2) -0.003(2)
O2 0.019(3) 0.016(3) 0.021(3) 0.001(2) -0.001(2) -0.005(2)
O3 0.016(3) 0.013(3) 0.025(2) 0.002(2) 0.001(2) -0.001(2)
O4 0.030(4) 0.032(4) 0.025(4) -0.017(3) 0.007(4) -0.008(3)
O5 0.010(4) 0.030(3) 0.022(3) -0.001(3) -0.008(3) -0.002(3)
O6 0.019(4) 0.032(4) 0.026(4) 0.001(3) -0.012(3) 0.007(3)
O7 0.026(4) 0.022(4) 0.020(4) -0.012(3) -0.001(3) -0.004(3)
O8 0.007(4) 0.031(3) 0.025(4) 0.004(3) 0.000(3) -0.004(3)
O9 0.016(4) 0.030(4) 0.033(4) 0.001(3) 0.010(4) 0.002(4)
O10 0.028(4) 0.017(4) 0.035(4) 0.005(3) 0.003(3) 0.008(3)
O11 0.049(4) 0.019(4) 0.027(4) 0.005(3) 0.019(3) 0.008(3)
O12 0.046(4) 0.038(5) 0.031(4) 0.008(4) -0.005(3) 0.005(4)
O13 0.046(5) 0.038(5) 0.038(4) 0.005(4) 0.001(4) 0.017(5)
O14 0.021(5) 0.026(4) 0.032(4) 0.012(3) 0.006(4) 0.012(4)
O15 0.030(5) 0.029(4) 0.038(4) 0.004(4) 0.012(4) 0.013(4)
O16 0.028(4) 0.036(5) 0.054(5) 0.001(5) 0.003(4) 0.007(4)
O17 0.027(4) 0.042(5) 0.054(5) 0.009(5) 0.005(4) 0.010(4)
O18 0.049(7) 0.039(5) 0.045(5) 0.007(5) 0.020(5) 0.014(5)
O19 0.054(6) 0.030(5) 0.055(6) -0.005(4) 0.019(5) 0.007(5)
O20 0.047(6) 0.033(5) 0.047(5) -0.008(4) 0.016(4) 0.010(4)
C48 0.052(5) 0.041(4) 0.051(5) -0.006(4) 0.016(4) 0.005(4)
C49 0.067(7) 0.050(6) 0.060(6) -0.009(5) 0.013(6) -0.002(6)
C50 0.083(9) 0.058(7) 0.077(9) -0.003(7) 0.011(8) 0.002(7)
C51 0.072(7) 0.068(10) 0.073(10) -0.005(9) 0.013(7) -0.012(7)
C52 0.077(10) 0.067(10) 0.065(7) -0.014(7) 0.014(7) -0.001(9)
O2W 0.054(6) 0.043(7) 0.064(8) -0.007(6) 0.008(5) 0.019(6)
O19' 0.045(7) 0.039(6) 0.052(6) -0.005(5) 0.015(6) 0.012(6)
O20' 0.047(6) 0.036(5) 0.049(5) -0.008(4) 0.017(5) 0.007(5)
C48' 0.049(5) 0.040(4) 0.051(5) -0.006(4) 0.015(4) 0.008(4)
C49' 0.053(7) 0.044(5) 0.054(7) -0.004(5) 0.013(6) 0.007(6)
C50' 0.061(10) 0.050(9) 0.059(8) -0.009(7) 0.012(7) 0.002(8)
C51' 0.060(11) 0.052(10) 0.060(10) 0.001(8) 0.012(8) 0.000(9)
C52' 0.055(8) 0.053(11) 0.060(11) -0.002(9) 0.013(7) 0.010(7)
O2W' 0.045(7) 0.024(6) 0.047(8) -0.008(6) 0.014(7) 0.007(6)
O22 0.025(4) 0.021(4) 0.025(5) 0.009(4) 0.004(4) -0.001(4)
O23 0.047(5) 0.053(6) 0.029(4) -0.013(4) 0.000(4) 0.003(5)
O24 0.044(5) 0.064(6) 0.042(5) -0.016(4) -0.002(4) 0.009(4)
O25 0.050(5) 0.047(6) 0.043(6) -0.015(5) 0.020(4) 0.006(4)
O26 0.047(5) 0.052(6) 0.047(6) -0.016(5) 0.024(4) 0.000(4)
O27 0.065(4) 0.051(5) 0.030(4) -0.007(4) 0.009(3) 0.003(4)
O28 0.065(5) 0.069(5) 0.038(4) 0.006(4) 0.006(4) 0.010(4)
O29 0.044(5) 0.043(5) 0.044(6) 0.000(5) 0.028(5) -0.005(4)
O30 0.022(5) 0.018(5) 0.028(4) 0.004(4) 0.000(4) 0.003(4)
O1W 0.051(7) 0.048(5) 0.046(7) -0.011(5) 0.013(6) 0.001(5)
C1 0.030(5) 0.048(6) 0.033(6) -0.007(5) -0.004(5) -0.008(5)
C2 0.034(6) 0.054(8) 0.050(8) -0.015(6) -0.009(6) -0.001(6)
C3 0.043(8) 0.045(8) 0.038(7) -0.016(6) 0.000(6) -0.013(6)
C4 0.049(8) 0.054(8) 0.048(7) -0.002(6) 0.006(7) -0.018(6)
C5 0.031(5) 0.053(6) 0.048(7) 0.007(5) 0.009(6) -0.017(5)
C6 0.045(8) 0.055(8) 0.051(7) 0.002(6) 0.007(6) -0.027(6)
C7 0.031(6) 0.055(8) 0.060(8) 0.014(6) 0.017(7) -0.012(6)
C8 0.046(8) 0.045(8) 0.054(7) 0.014(6) 0.015(7) -0.017(6)
C9 0.033(6) 0.017(4) 0.027(6) 0.007(4) 0.013(5) 0.008(5)
C10 0.040(6) 0.020(6) 0.034(6) 0.010(6) 0.006(6) 0.007(6)
C11 0.039(6) 0.020(6) 0.034(7) 0.004(6) 0.014(6) -0.005(6)
C12 0.044(8) 0.019(6) 0.028(6) -0.005(5) 0.013(5) 0.005(6)
C13 0.021(5) 0.035(4) 0.040(5) 0.008(4) 0.013(4) 0.010(4)
C14 0.040(6) 0.037(5) 0.051(6) 0.008(5) 0.017(5) 0.019(5)
C15 0.073(8) 0.063(9) 0.071(7) 0.001(7) -0.001(7) 0.028(7)
C16 0.075(8) 0.058(8) 0.099(10) 0.006(8) 0.028(7) 0.001(7)
C17 0.071(9) 0.060(9) 0.069(7) 0.000(7) 0.027(7) 0.028(7)
C18 0.035(4) 0.039(5) 0.055(5) 0.003(5) 0.008(4) 0.005(5)
C19 0.033(5) 0.055(6) 0.061(6) -0.001(5) 0.007(5) 0.003(5)
C20 0.054(8) 0.066(7) 0.076(9) -0.013(7) 0.012(7) -0.008(7)
C21 0.057(9) 0.079(9) 0.075(8) 0.010(7) 0.005(7) 0.008(8)
C22 0.048(8) 0.071(9) 0.078(8) -0.010(7) 0.015(7) 0.010(7)
C23 0.053(5) 0.045(5) 0.039(5) 0.005(5) 0.003(4) 0.007(5)
C24 0.054(6) 0.052(6) 0.046(6) 0.011(5) 0.006(5) 0.016(5)
C25 0.062(9) 0.069(9) 0.051(7) 0.018(6) 0.006(6) 0.015(7)
C26 0.065(7) 0.084(9) 0.073(9) 0.014(8) 0.008(7) 0.000(7)
C27 0.090(10) 0.064(7) 0.080(9) 0.002(7) 0.005(8) 0.016(7)
C28 0.070(5) 0.062(5) 0.039(4) 0.001(4) 0.012(4) 0.010(4)
C29 0.087(6) 0.084(6) 0.073(6) 0.011(5) 0.027(5) -0.001(5)
C30 0.098(8) 0.115(10) 0.107(10) 0.002(8) 0.038(7) 0.006(8)
C31 0.116(10) 0.111(10) 0.086(7) 0.017(7) 0.025(7) -0.005(8)
C32 0.105(10) 0.097(8) 0.107(10) 0.003(7) 0.030(8) -0.010(7)
C33 0.049(6) 0.056(6) 0.049(6) -0.005(5) 0.027(5) -0.008(5)
C34 0.062(6) 0.067(6) 0.062(6) -0.003(6) 0.027(5) -0.016(5)
C36 0.069(9) 0.079(9) 0.067(8) 0.008(7) 0.035(7) -0.016(7)
C37 0.070(8) 0.096(10) 0.077(8) 0.002(8) 0.020(6) -0.016(7)
C38 0.054(5) 0.057(6) 0.053(5) -0.016(5) 0.020(5) 0.003(5)
C39 0.062(6) 0.080(7) 0.068(6) -0.016(6) 0.030(5) 0.006(6)
C40 0.081(9) 0.085(7) 0.090(10) -0.017(7) 0.029(8) 0.012(7)
C41 0.092(10) 0.109(10) 0.086(7) 0.001(7) 0.040(7) 0.005(8)
C42 0.070(7) 0.094(9) 0.093(9) -0.009(8) 0.025(7) -0.004(8)
C43 0.048(5) 0.059(6) 0.040(5) -0.009(4) 0.000(4) 0.007(5)
C44 0.057(6) 0.065(6) 0.046(6) -0.012(5) -0.001(5) 0.010(6)
C45 0.076(9) 0.070(7) 0.062(9) -0.004(6) 0.007(7) 0.014(7)
C46 0.068(9) 0.073(8) 0.057(8) -0.020(7) 0.001(7) 0.014(8)
C47 0.061(7) 0.082(10) 0.071(9) -0.015(8) 0.008(6) 0.011(7)
C35 0.084(9) 0.073(7) 0.092(10) 0.005(7) 0.024(7) -0.009(7)

loop_
_atom_type_symbol
_atom_type_description
_atom_type_scat_dispersion_real
_atom_type_scat_dispersion_imag
_atom_type_scat_source
C C 0.0033 0.0016 'International Tables Vol C Tables 4.2.6.8 and 6.1.1.4'
H H 0.0000 0.0000 'International Tables Vol C Tables 4.2.6.8 and 6.1.1.4'
N N 0.0061 0.0033 'International Tables Vol C Tables 4.2.6.8 and 6.1.1.4'
O O 0.0106 0.0060 'International Tables Vol C Tables 4.2.6.8 and 6.1.1.4'
P P 0.1023 0.0942 'International Tables Vol C Tables 4.2.6.8 and 6.1.1.4'
Co Co 0.3494 0.9721 'International Tables Vol C Tables 4.2.6.8 and 6.1.1.4'
Pr Pr -0.2180 2.8214 'International Tables Vol C Tables 4.2.6.8 and 6.1.1.4'

loop_
_geom_angle_atom_site_label_1
_geom_angle_atom_site_label_2
_geom_angle_atom_site_label_3
_geom_angle
_geom_angle_site_symmetry_1
_geom_angle_site_symmetry_3
O22 Pr1 O7 96.0(4) 2_655 .
O22 Pr1 O19' 97.9(14) 2_655 .
O7 Pr1 O19' 137.6(11) . .
O22 Pr1 O2 146.5(4) 2_655 .
O7 Pr1 O2 88.8(4) . .
O19' Pr1 O2 100.7(12) . .
O22 Pr1 O2 90.2(4) 2_655 2_655
O7 Pr1 O2 147.4(4) . 2_655
O19' Pr1 O2 72.4(10) . 2_655
O2 Pr1 O2 69.5(4) . 2_655
O22 Pr1 O20' 84.1(18) 2_655 .
O7 Pr1 O20' 84.3(11) . .
O19' Pr1 O20' 57.8(10) . .
O2 Pr1 O20' 129.4(18) . .
O2 Pr1 O20' 128.3(10) 2_655 .
O22 Pr1 O19 133.7(7) 2_655 .
O7 Pr1 O19 88.4(7) . .
O19' Pr1 O19 53.9(14) . .
O2 Pr1 O19 79.5(7) . .
O2 Pr1 O19 110.0(7) 2_655 .
O20' Pr1 O19 50.4(19) . .
O22 Pr1 O1 76.4(4) 2_655 .
O7 Pr1 O1 77.5(4) . .
O19' Pr1 O1 144.8(10) . .
O2 Pr1 O1 72.3(4) . .
O2 Pr1 O1 72.9(4) 2_655 .
O20' Pr1 O1 151.5(14) . .
O19 Pr1 O1 148.5(7) . .
O22 Pr1 O20 86.2(9) 2_655 .
O7 Pr1 O20 76.9(7) . .
O19' Pr1 O20 64.3(12) . .
O2 Pr1 O20 127.0(9) . .
O2 Pr1 O20 135.6(7) 2_655 .
O20' Pr1 O20 7.4(15) . .
O19 Pr1 O20 49.9(11) . .
O1 Pr1 O20 147.2(8) . .
O22 Pr1 O2W 81.4(8) 2_655 .
O7 Pr1 O2W 142.7(6) . .
O19' Pr1 O2W 16.7(13) . .
O2 Pr1 O2W 113.8(7) . .
O2 Pr1 O2W 69.9(6) 2_655 .
O20' Pr1 O2W 58.4(12) . .
O19 Pr1 O2W 68.5(9) . .
O1 Pr1 O2W 136.2(7) . .
O20 Pr1 O2W 65.7(8) . .
O22 Pr1 O2W' 145.3(11) 2_655 .
O7 Pr1 O2W' 80.5(11) . .
O19' Pr1 O2W' 65.6(16) . .
O2 Pr1 O2W' 68.2(11) . .
O2 Pr1 O2W' 111.3(11) 2_655 .
O20' Pr1 O2W' 61(2) . .
O19 Pr1 O2W' 13.8(10) . .
O1 Pr1 O2W' 134.8(11) . .
O20 Pr1 O2W' 59.2(14) . .
O2W Pr1 O2W' 81.1(12) . .
O22 Pr1 C48' 91.8(13) 2_655 .
O7 Pr1 C48' 111.1(9) . .
O19' Pr1 C48' 28.9(5) . .
O2 Pr1 C48' 117.3(12) . .
O2 Pr1 C48' 100.7(9) 2_655 .
O20' Pr1 C48' 28.8(5) . .
O19 Pr1 C48' 44.7(14) . .
O1 Pr1 C48' 166.3(13) . .
O20 Pr1 C48' 35.4(12) . .
O2W Pr1 C48' 32.7(12) . .
O2W' Pr1 C48' 58.5(16) . .
O18 Pr2 O17 90.3(6) . .
O18 Pr2 O30 94.1(5) . 2_655
O17 Pr2 O30 167.5(5) . 2_655
O18 Pr2 O15 81.5(5) . .
O17 Pr2 O15 81.8(5) . .
O30 Pr2 O15 87.4(4) 2_655 .
O18 Pr2 O3 157.4(5) . .
O17 Pr2 O3 99.1(5) . .
O30 Pr2 O3 72.8(4) 2_655 .
O15 Pr2 O3 79.6(4) . .
O18 Pr2 O8 130.8(5) . .
O17 Pr2 O8 83.4(5) . .
O30 Pr2 O8 102.3(4) 2_655 .
O15 Pr2 O8 144.4(4) . .
O3 Pr2 O8 71.1(4) . .
O18 Pr2 O9 75.4(5) . .
O17 Pr2 O9 108.4(5) . .
O30 Pr2 O9 84.0(4) 2_655 .
O15 Pr2 O9 154.6(4) . .
O3 Pr2 O9 120.0(4) . .
O8 Pr2 O9 61.0(4) . .
O18 Pr2 P2 103.1(4) . .
O17 Pr2 P2 94.8(4) . .
O30 Pr2 P2 95.6(3) 2_655 .
O15 Pr2 P2 174.3(3) . .
O3 Pr2 P2 96.6(3) . .
O8 Pr2 P2 30.1(3) . .
O9 Pr2 P2 31.0(3) . .
O18 Pr2 Co1 160.8(4) . .
O17 Pr2 Co1 100.1(4) . .
O30 Pr2 Co1 79.1(3) 2_655 .
O15 Pr2 Co1 115.9(3) . .
O3 Pr2 Co1 36.4(3) . .
O8 Pr2 Co1 36.6(3) . .
O9 Pr2 Co1 85.9(3) . .
P2 Pr2 Co1 60.19(10) . .
O18 Pr2 Pr3 144.6(4) . .
O17 Pr2 Pr3 69.8(4) . .
O30 Pr2 Pr3 100.4(3) 2_655 .
O15 Pr2 Pr3 67.3(3) . .
O3 Pr2 Pr3 30.7(3) . .
O8 Pr2 Pr3 77.3(3) . .
O9 Pr2 Pr3 137.8(3) . .
P2 Pr2 Pr3 107.32(10) . .
Co1 Pr2 Pr3 54.65(4) . .
O10 Pr3 O13 90.2(5) . .
O10 Pr3 O14 91.7(4) . .
O13 Pr3 O14 83.4(5) . .
O10 Pr3 O16 173.8(5) . .
O13 Pr3 O16 87.5(5) . .
O14 Pr3 O16 82.2(5) . .
O10 Pr3 O3 90.2(4) . .
O13 Pr3 O3 163.8(5) . .
O14 Pr3 O3 80.4(4) . .
O16 Pr3 O3 90.5(5) . .
O10 Pr3 O5 105.4(4) . .
O13 Pr3 O5 123.1(5) . .
O14 Pr3 O5 147.5(4) . .
O16 Pr3 O5 80.7(5) . .
O3 Pr3 O5 72.3(4) . .
O10 Pr3 O6 68.4(4) . .
O13 Pr3 O6 78.1(4) . .
O14 Pr3 O6 152.6(4) . .
O16 Pr3 O6 116.7(5) . .
O3 Pr3 O6 116.9(4) . .
O5 Pr3 O6 59.4(4) . .
O10 Pr3 P1 88.3(3) . .
O13 Pr3 P1 100.3(4) . .
O14 Pr3 P1 176.3(3) . .
O16 Pr3 P1 97.8(4) . .
O3 Pr3 P1 95.9(3) . .
O5 Pr3 P1 29.5(3) . .
O6 Pr3 P1 30.0(3) . .
O10 Pr3 Co1 94.1(3) . .
O13 Pr3 Co1 159.9(4) . .
O14 Pr3 Co1 116.0(3) . .
O16 Pr3 Co1 90.1(4) . .
O3 Pr3 Co1 36.0(3) . .
O5 Pr3 Co1 37.0(3) . .
O6 Pr3 Co1 85.2(3) . .
P1 Pr3 Co1 60.31(9) . .
O10 Pr3 Pr4 39.0(3) . .
O13 Pr3 Pr4 69.6(4) . .
O14 Pr3 Pr4 120.2(3) . .
O16 Pr3 Pr4 144.1(4) . .
O3 Pr3 Pr4 119.0(3) . .
O5 Pr3 Pr4 89.0(3) . .
O6 Pr3 Pr4 33.6(3) . .
P1 Pr3 Pr4 61.60(10) . .
Co1 Pr3 Pr4 102.08(5) . .
O10 Pr3 Pr2 117.2(3) . .
O13 Pr3 Pr2 138.9(4) . .
O14 Pr3 Pr2 66.7(3) . .
O16 Pr3 Pr2 61.9(4) . .
O3 Pr3 Pr2 31.0(3) . .
O5 Pr3 Pr2 80.8(3) . .
O6 Pr3 Pr2 138.7(3) . .
P1 Pr3 Pr2 110.02(10) . .
Co1 Pr3 Pr2 54.30(4) . .
Pr4 Pr3 Pr2 149.99(5) . .
O24 Pr4 O12 89.8(5) . .
O24 Pr4 O6 86.0(6) . .
O12 Pr4 O6 83.7(5) . .
O24 Pr4 O11 146.5(5) . .
O12 Pr4 O11 114.1(5) . .
O6 Pr4 O11 118.2(4) . .
O24 Pr4 O4 82.9(5) . .
O12 Pr4 O4 170.3(5) . .
O6 Pr4 O4 89.3(4) . .
O11 Pr4 O4 75.2(4) . .
O24 Pr4 O28 87.6(6) . .
O12 Pr4 O28 76.2(6) . .
O6 Pr4 O28 159.0(5) . .
O11 Pr4 O28 76.6(5) . .
O4 Pr4 O28 109.7(5) . .
O24 Pr4 O10 153.0(5) . .
O12 Pr4 O10 81.7(4) . .
O6 Pr4 O10 67.6(4) . .
O11 Pr4 O10 58.5(4) . .
O4 Pr4 O10 102.0(4) . .
O28 Pr4 O10 114.8(5) . .
O24 Pr4 O27 80.4(5) . .
O12 Pr4 O27 123.8(5) . .
O6 Pr4 O27 148.9(5) . .
O11 Pr4 O27 67.0(4) . .
O4 Pr4 O27 61.4(5) . .
O28 Pr4 O27 48.4(5) . .
O10 Pr4 O27 125.5(4) . .
O24 Pr4 C28 85.1(6) . .
O12 Pr4 C28 101.5(6) . .
O6 Pr4 C28 169.7(5) . .
O11 Pr4 C28 67.9(5) . .
O4 Pr4 C28 84.4(5) . .
O28 Pr4 C28 25.4(6) . .
O10 Pr4 C28 121.6(5) . .
O27 Pr4 C28 23.1(5) . .
O24 Pr4 P3 170.6(4) . .
O12 Pr4 P3 99.6(4) . .
O6 Pr4 P3 93.9(3) . .
O11 Pr4 P3 28.1(3) . .
O4 Pr4 P3 87.7(3) . .
O28 Pr4 P3 95.6(4) . .
O10 Pr4 P3 30.4(3) . .
O27 Pr4 P3 95.1(3) . .
C28 Pr4 P3 93.9(4) . .
O24 Pr4 Co3 109.5(4) . .
O12 Pr4 Co3 149.0(4) . .
O6 Pr4 Co3 120.5(3) . .
O11 Pr4 Co3 39.4(3) . .
O4 Pr4 Co3 40.6(3) . .
O28 Pr4 Co3 80.5(4) . .
O10 Pr4 Co3 90.0(3) . .
O27 Pr4 Co3 42.0(3) . .
C28 Pr4 Co3 58.1(4) . .
P3 Pr4 Co3 62.58(9) . .
O24 Pr4 Co2 52.8(4) . .
O12 Pr4 Co2 141.2(4) . .
O6 Pr4 Co2 101.4(3) . .
O11 Pr4 Co2 97.4(3) . .
O4 Pr4 Co2 34.1(3) . .
O28 Pr4 Co2 90.5(4) . .
O10 Pr4 Co2 136.2(3) . .
O27 Pr4 Co2 48.5(4) . .
C28 Pr4 Co2 68.9(4) . .
P3 Pr4 Co2 118.18(10) . .
Co3 Pr4 Co2 58.04(7) . .
O1 Co1 O3 98.7(4) . .
O1 Co1 O8 170.9(4) . .
O3 Co1 O8 82.1(5) . .
O1 Co1 O1 79.3(4) . 2_655
O3 Co1 O1 101.0(4) . 2_655
O8 Co1 O1 91.7(4) . 2_655
O1 Co1 O2 83.9(4) . .
O3 Co1 O2 175.2(4) . .
O8 Co1 O2 96.0(5) . .
O1 Co1 O2 83.5(4) 2_655 .
O1 Co1 O5 93.6(4) . .
O3 Co1 O5 81.5(4) . .
O8 Co1 O5 95.5(4) . .
O1 Co1 O5 172.7(4) 2_655 .
O2 Co1 O5 94.3(4) . .
O1 Co1 Pr1 43.4(3) . .
O3 Co1 Pr1 138.5(3) . .
O8 Co1 Pr1 138.3(3) . .
O1 Co1 Pr1 89.1(3) 2_655 .
O2 Co1 Pr1 42.6(3) . .
O5 Co1 Pr1 84.6(3) . .
O1 Co1 Pr1 89.4(3) . 2_655
O3 Co1 Pr1 141.3(3) . 2_655
O8 Co1 Pr1 84.5(3) . 2_655
O1 Co1 Pr1 43.2(3) 2_655 2_655
O2 Co1 Pr1 42.5(3) . 2_655
O5 Co1 Pr1 136.1(3) . 2_655
Pr1 Co1 Pr1 68.07(6) . 2_655
O1 Co1 Pr2 135.1(3) . .
O3 Co1 Pr2 41.9(3) . .
O8 Co1 Pr2 42.5(3) . .
O1 Co1 Pr2 87.7(3) 2_655 .
O2 Co1 Pr2 137.4(3) . .
O5 Co1 Pr2 98.6(3) . .
Pr1 Co1 Pr2 176.69(7) . .
Pr1 Co1 Pr2 109.78(6) 2_655 .
O1 Co1 Pr3 91.7(3) . .
O3 Co1 Pr3 40.9(3) . .
O8 Co1 Pr3 94.7(3) . .
O1 Co1 Pr3 139.4(3) 2_655 .
O2 Co1 Pr3 135.3(3) . .
O5 Co1 Pr3 41.4(3) . .
Pr1 Co1 Pr3 111.22(6) . .
Pr1 Co1 Pr3 177.33(7) 2_655 .
Pr2 Co1 Pr3 71.05(5) . .
O25 Co2 O4 118.5(6) . .
O25 Co2 O23 101.8(6) . .
O4 Co2 O23 127.8(6) . .
O25 Co2 O1W 103.5(6) . .
O4 Co2 O1W 103.3(6) . .
O23 Co2 O1W 97.5(6) . .
O25 Co2 Pr4 136.0(5) . .
O4 Co2 Pr4 40.8(4) . .
O23 Co2 Pr4 87.3(4) . .
O1W Co2 Pr4 118.0(4) . .
O9 Co3 O29 92.6(5) 2_655 .
O9 Co3 O26 90.0(6) 2_655 .
O29 Co3 O26 87.0(6) . .
O9 Co3 O11 104.0(5) 2_655 .
O29 Co3 O11 95.8(5) . .
O26 Co3 O11 165.5(6) . .
O9 Co3 O4 93.6(5) 2_655 .
O29 Co3 O4 173.6(6) . .
O26 Co3 O4 94.9(5) . .
O11 Co3 O4 80.9(5) . .
O9 Co3 O27 163.3(6) 2_655 .
O29 Co3 O27 104.0(6) . .
O26 Co3 O27 88.6(6) . .
O11 Co3 O27 76.9(5) . .
O4 Co3 O27 70.0(6) . .
O9 Co3 Pr4 117.9(3) 2_655 .
O29 Co3 Pr4 131.0(4) . .
O26 Co3 Pr4 127.1(4) . .
O11 Co3 Pr4 42.6(4) . .
O4 Co3 Pr4 43.6(3) . .
O27 Co3 Pr4 51.8(4) . .
O7 P1 O6 113.8(7) . .
O7 P1 O5 114.0(6) . .
O6 P1 O5 103.8(7) . .
O7 P1 C1 109.1(9) . .
O6 P1 C1 108.7(8) . .
O5 P1 C1 107.1(8) . .
O7 P1 Pr3 135.2(5) . .
O6 P1 Pr3 56.0(5) . .
O5 P1 Pr3 48.1(5) . .
C1 P1 Pr3 115.5(7) . .
O22 P2 O8 114.6(7) . .
O22 P2 O9 113.3(7) . .
O8 P2 O9 102.4(7) . .
O22 P2 C5 108.1(9) . .
O8 P2 C5 106.9(8) . .
O9 P2 C5 111.3(9) . .
O22 P2 Pr2 134.5(5) . .
O8 P2 Pr2 50.1(5) . .
O9 P2 Pr2 52.5(5) . .
C5 P2 Pr2 117.4(8) . .
O30 P3 O11 117.5(7) . .
O30 P3 O10 110.4(7) . .
O11 P3 O10 100.1(7) . .
O30 P3 C9 109.2(8) . .
O11 P3 C9 110.5(7) . .
O10 P3 C9 108.5(8) . .
O30 P3 Pr4 129.0(5) . .
O11 P3 Pr4 44.8(5) . .
O10 P3 Pr4 55.3(5) . .
C9 P3 Pr4 121.8(6) . .
Co1 O1 Co1 100.7(4) . 2_655
Co1 O1 Pr1 100.3(4) . .
Co1 O1 Pr1 99.5(4) 2_655 .
Co1 O2 Pr1 99.6(4) . .
Co1 O2 Pr1 100.0(4) . 2_655
Pr1 O2 Pr1 109.3(4) . 2_655
Co1 O3 Pr3 103.1(5) . .
Co1 O3 Pr2 101.7(4) . .
Pr3 O3 Pr2 118.3(5) . .
Co2 O4 Co3 103.5(5) . .
Co2 O4 Pr4 105.1(5) . .
Co3 O4 Pr4 95.8(5) . .
P1 O5 Co1 127.1(7) . .
P1 O5 Pr3 102.4(6) . .
Co1 O5 Pr3 101.6(5) . .
P1 O6 Pr4 145.3(7) . .
P1 O6 Pr3 94.0(6) . .
Pr4 O6 Pr3 107.3(5) . .
P1 O7 Pr1 139.2(7) . .
P2 O8 Co1 127.5(6) . .
P2 O8 Pr2 99.8(6) . .
Co1 O8 Pr2 100.9(4) . .
P2 O9 Co3 139.6(7) . 2_655
P2 O9 Pr2 96.5(6) . .
Co3 O9 Pr2 119.5(6) 2_655 .
P3 O10 Pr3 156.1(8) . .
P3 O10 Pr4 94.3(6) . .
Pr3 O10 Pr4 108.3(5) . .
P3 O11 Co3 131.2(7) . .
P3 O11 Pr4 107.0(7) . .
Co3 O11 Pr4 98.0(5) . .
C23 O12 Pr4 140.0(14) . .
C23 O13 Pr3 133.3(14) . .
C13 O14 Pr3 141.0(10) . .
C13 O15 Pr2 138.7(11) . .
C18 O16 Pr3 146.3(15) . .
C18 O17 Pr2 133.2(14) . .
C33 O18 Pr2 147.4(14) 2_655 .
C48 O19 Pr1 100(2) . .
C48 O20 Pr1 93(2) . .
O19 C48 O20 116(3) . .
O19 C48 C49 121(2) . .
O20 C48 C49 122(3) . .
O19 C48 Pr1 56.8(17) . .
O20 C48 Pr1 60(2) . .
C49 C48 Pr1 178.1(16) . .
C52 C49 C51 109.1(15) . .
C52 C49 C50 108.9(15) . .
C51 C49 C50 109.0(15) . .
C52 C49 C48 110.0(15) . .
C51 C49 C48 110.1(15) . .
C50 C49 C48 109.7(15) . .
C48' O19' Pr1 89(3) . .
C48' O20' Pr1 85(4) . .
O20' C48' O19' 128(6) . .
O20' C48' C49' 120(4) . .
O19' C48' C49' 111(4) . .
O20' C48' Pr1 66(4) . .
O19' C48' Pr1 63(3) . .
C49' C48' Pr1 170(3) . .
C51' C49' C52' 105(3) . .
C51' C49' C50' 105(3) . .
C52' C49' C50' 105(3) . .
C51' C49' C48' 114(2) . .
C52' C49' C48' 114(2) . .
C50' C49' C48' 114(2) . .
P2 O22 Pr1 138.1(7) . 2_655
C43 O23 Co2 110.2(14) . .
C43 O24 Pr4 140.3(16) . .
C38 O25 Co2 122.2(13) . .
C38 O26 Co3 136.8(14) . .
C28 O27 Co3 126.1(15) . .
C28 O27 Pr4 92.7(15) . .
Co3 O27 Pr4 86.2(5) . .
C28 O28 Pr4 100.4(13) . .
C33 O29 Co3 128.4(14) . .
P3 O30 Pr2 137.1(7) . 2_655
C2 C1 C4 109.8(19) . .
C2 C1 C3 110.4(17) . .
C4 C1 C3 109.7(19) . .
C2 C1 P1 110.5(15) . .
C4 C1 P1 107.8(14) . .
C3 C1 P1 108.6(14) . .
C6 C5 C8 109(2) . .
C6 C5 C7 116.2(19) . .
C8 C5 C7 107.6(18) . .
C6 C5 P2 108.0(15) . .
C8 C5 P2 109.2(15) . .
C7 C5 P2 106.7(15) . .
C12 C9 C11 110.3(16) . .
C12 C9 C10 109.0(15) . .
C11 C9 C10 111.3(15) . .
C12 C9 P3 108.8(12) . .
C11 C9 P3 109.3(12) . .
C10 C9 P3 108.1(13) . .
O15 C13 O14 124.1(14) . .
O15 C13 C14 118.4(12) . .
O14 C13 C14 117.4(12) . .
C16 C14 C17 108.7(10) . .
C16 C14 C15 108.4(10) . .
C17 C14 C15 108.1(10) . .
C16 C14 C13 110.8(10) . .
C17 C14 C13 110.6(9) . .
C15 C14 C13 110.1(9) . .
O17 C18 O16 127(2) . .
O17 C18 C19 117(2) . .
O16 C18 C19 116(2) . .
C21 C19 C20 110(2) . .
C21 C19 C22 107(2) . .
C20 C19 C22 110(2) . .
C21 C19 C18 111(2) . .
C20 C19 C18 108(2) . .
C22 C19 C18 110(2) . .
O12 C23 O13 126(2) . .
O12 C23 C24 119(2) . .
O13 C23 C24 115(2) . .
C25 C24 C26 108(2) . .
C25 C24 C23 112(2) . .
C26 C24 C23 108(2) . .
C25 C24 C27 103(2) . .
C26 C24 C27 124(2) . .
C23 C24 C27 103(2) . .
O27 C28 O28 118(2) . .
O27 C28 C29 124.3(19) . .
O28 C28 C29 117.9(17) . .
O27 C28 Pr4 64.1(13) . .
O28 C28 Pr4 54.2(11) . .
C29 C28 Pr4 169.9(12) . .
C32 C29 C30 115.3(10) . .
C32 C29 C31 115.9(10) . .
C30 C29 C31 115.1(10) . .
C32 C29 C28 102.6(13) . .
C30 C29 C28 102.7(13) . .
C31 C29 C28 102.1(13) . .
O29 C33 O18 125(2) . 2_655
O29 C33 C34 116.0(15) . .
O18 C33 C34 117.1(16) 2_655 .
C36 C34 C37 107.7(13) . .
C36 C34 C35 107.0(13) . .
C37 C34 C35 107.0(13) . .
C36 C34 C33 111.5(13) . .
C37 C34 C33 112.0(13) . .
C35 C34 C33 111.3(12) . .
O25 C38 O26 125.4(18) . .
O25 C38 C39 115.0(15) . .
O26 C38 C39 119.0(15) . .
C41 C39 C42 105.2(13) . .
C41 C39 C40 104.1(12) . .
C42 C39 C40 104.3(12) . .
C41 C39 C38 114.3(11) . .
C42 C39 C38 114.4(11) . .
C40 C39 C38 113.4(11) . .
O23 C43 O24 123(2) . .
O23 C43 C44 122(2) . .
O24 C43 C44 114(2) . .
C47 C44 C43 114(2) . .
C47 C44 C46 118(2) . .
C43 C44 C46 107(2) . .
C47 C44 C45 107(2) . .
C43 C44 C45 104(2) . .
C46 C44 C45 105(2) . .

loop_
_geom_bond_atom_site_label_1
_geom_bond_atom_site_label_2
_geom_bond_distance
_geom_bond_site_symmetry_2
Pr1 O22 2.232(12) 2_655
Pr1 O7 2.243(12) .
Pr1 O19' 2.29(5) .
Pr1 O2 2.332(11) .
Pr1 O2 2.341(11) 2_655
Pr1 O20' 2.37(8) .
Pr1 O19 2.37(2) .
Pr1 O1 2.371(11) .
Pr1 O20 2.43(4) .
Pr1 O2W 2.53(2) .
Pr1 O2W' 2.54(5) .
Pr1 C48' 2.59(4) .
Pr2 O18 2.215(14) .
Pr2 O17 2.266(14) .
Pr2 O30 2.284(11) 2_655
Pr2 O15 2.286(13) .
Pr2 O3 2.346(11) .
Pr2 O8 2.370(12) .
Pr2 O9 2.431(12) .
Pr2 P2 3.043(5) .
Pr2 Co1 3.442(2) .
Pr2 Pr3 4.008(2) .
Pr3 O10 2.190(13) .
Pr3 O13 2.263(13) .
Pr3 O14 2.268(12) .
Pr3 O16 2.274(14) .
Pr3 O3 2.323(11) .
Pr3 O5 2.334(12) .
Pr3 O6 2.544(13) .
Pr3 P1 3.063(5) .
Pr3 Co1 3.456(2) .
Pr3 Pr4 3.852(2) .
Pr4 O24 2.218(15) .
Pr4 O12 2.222(14) .
Pr4 O6 2.232(13) .
Pr4 O11 2.285(14) .
Pr4 O4 2.317(13) .
Pr4 O28 2.409(17) .
Pr4 O10 2.554(13) .
Pr4 O27 2.633(16) .
Pr4 C28 2.92(2) .
Pr4 P3 3.098(4) .
Pr4 Co3 3.343(3) .
Pr4 Co2 3.425(3) .
Co1 O1 2.043(11) .
Co1 O3 2.086(11) .
Co1 O8 2.088(11) .
Co1 O1 2.095(10) 2_655
Co1 O2 2.111(11) .
Co1 O5 2.122(11) .
Co1 Pr1 3.414(2) 2_655
Co2 O25 1.980(15) .
Co2 O4 1.991(11) .
Co2 O23 2.027(14) .
Co2 O1W 2.096(16) .
Co3 O9 2.049(12) 2_655
Co3 O29 2.049(14) .
Co3 O26 2.082(14) .
Co3 O11 2.142(12) .
Co3 O4 2.187(12) .
Co3 O27 2.243(15) .
P1 O7 1.506(13) .
P1 O6 1.537(14) .
P1 O5 1.544(13) .
P1 C1 1.82(2) .
P2 O22 1.520(12) .
P2 O8 1.548(12) .
P2 O9 1.576(13) .
P2 C5 1.82(2) .
P3 O30 1.523(12) .
P3 O11 1.527(12) .
P3 O10 1.573(13) .
P3 C9 1.807(17) .
O1 Co1 2.095(10) 2_655
O2 Pr1 2.341(11) 2_655
O9 Co3 2.049(12) 2_655
O12 C23 1.22(3) .
O13 C23 1.31(3) .
O14 C13 1.27(2) .
O15 C13 1.26(2) .
O16 C18 1.22(3) .
O17 C18 1.21(3) .
O18 C33 1.28(2) 2_655
O19 C48 1.13(3) .
O20 C48 1.25(4) .
C48 C49 1.520(10) .
C49 C52 1.509(13) .
C49 C51 1.510(13) .
C49 C50 1.513(10) .
O19' C48' 1.251(10) .
O20' C48' 1.251(10) .
C48' C49' 1.520(10) .
C49' C51' 1.514(14) .
C49' C52' 1.514(14) .
C49' C50' 1.516(10) .
O22 Pr1 2.232(12) 2_655
O23 C43 1.20(3) .
O24 C43 1.29(3) .
O25 C38 1.21(2) .
O26 C38 1.26(2) .
O27 C28 1.15(2) .
O28 C28 1.27(3) .
O29 C33 1.21(2) .
O30 Pr2 2.284(11) 2_655
C1 C2 1.50(3) .
C1 C4 1.56(3) .
C1 C3 1.58(3) .
C5 C6 1.48(3) .
C5 C8 1.55(3) .
C5 C7 1.65(3) .
C9 C12 1.53(2) .
C9 C11 1.54(3) .
C9 C10 1.56(2) .
C13 C14 1.520(10) .
C14 C16 1.510(12) .
C14 C17 1.510(12) .
C14 C15 1.517(9) .
C18 C19 1.56(3) .
C19 C21 1.41(4) .
C19 C20 1.43(3) .
C19 C22 1.55(3) .
C23 C24 1.55(3) .
C24 C25 1.47(3) .
C24 C26 1.55(4) .
C24 C27 1.66(4) .
C28 C29 1.516(10) .
C29 C32 1.502(13) .
C29 C30 1.507(13) .
C29 C31 1.509(9) .
C33 O18 1.28(2) 2_655
C33 C34 1.56(3) .
C34 C36 1.496(19) .
C34 C37 1.50(2) .
C34 C35 1.50(2) .
C38 C39 1.514(10) .
C39 C41 1.487(13) .
C39 C42 1.488(13) .
C39 C40 1.503(9) .
C43 C44 1.53(3) .
C44 C47 1.47(4) .
C44 C46 1.58(3) .
C44 C45 1.62(4) .
